data_7238499
loop_
_publ_author_name
'Xu, Hong-Yu'
'Zhao, Fang-Hua'
'Che, Yun-Xia'
'Zheng, Ji-Min'

_publ_section_title
;
 Three 3d--4f heterometallic complexes constructed from oxalic acid and
 benzimidazole-5,6-dicarboxylic acid
;
_journal_issue 20
_journal_name_full CrystEngComm
_journal_page_first 6869
_journal_paper_doi 10.1039/c2ce25859e
_journal_volume 14
_journal_year 2012
_chemical_formula_sum 'C40 H32 Co3 N8 O32 Pr2'
_chemical_formula_weight 1595.35
_space_group_IT_number 14
_space_group_name_Hall '-P 2ybc'
_space_group_name_H-M_alt 'P 1 21/c 1'
_symmetry_cell_setting monoclinic
_symmetry_space_group_name_H-M 'P 1 21/c 1'
_atom_sites_solution_hydrogens geom
_atom_sites_solution_primary direct
_atom_sites_solution_secondary difmap
_audit_creation_method SHELXL-97
_cell_angle_alpha 90.00
_cell_angle_beta 99.06(3)
_cell_angle_gamma 90.00
_cell_formula_units_Z 2
_cell_length_a 10.477(2)
_cell_length_b 7.6575(15)
_cell_length_c 30.456(6)
_cell_measurement_reflns_used 19595
_cell_measurement_temperature 153(2)
_cell_measurement_theta_max 27.51
_cell_measurement_theta_min 3.045
_cell_volume 2412.9(8)
_computing_cell_refinement 'Bruker XSCANS'
_computing_data_collection 'Bruker XSCANS'
_computing_data_reduction 'Bruker SHELXTL'
_computing_molecular_graphics 'Bruker SHELXTL'
_computing_publication_material 'Bruker SHELXTL'
_computing_structure_refinement 'SHELXL-97 (Sheldrick, 1997)'
_computing_structure_solution 'SHELXS-97 (Sheldrick, 1990)'
_diffrn_ambient_temperature 153(2)
_diffrn_measured_fraction_theta_full 0.995
_diffrn_measured_fraction_theta_max 0.995
_diffrn_measurement_device_type 'Bruker P4'
_diffrn_measurement_method '\w scans'
_diffrn_radiation_monochromator graphite
_diffrn_radiation_source 'fine-focus sealed tube'
_diffrn_radiation_type MoK\a
_diffrn_radiation_wavelength 0.71073
_diffrn_reflns_av_R_equivalents 0.0508
_diffrn_reflns_av_sigmaI/netI 0.0449
_diffrn_reflns_limit_h_max 13
_diffrn_reflns_limit_h_min -13
_diffrn_reflns_limit_k_max 9
_diffrn_reflns_limit_k_min -9
_diffrn_reflns_limit_l_max 36
_diffrn_reflns_limit_l_min -39
_diffrn_reflns_number 22898
_diffrn_reflns_theta_full 27.48
_diffrn_reflns_theta_max 27.48
_diffrn_reflns_theta_min 3.09
_exptl_absorpt_coefficient_mu 3.109
_exptl_absorpt_correction_T_max 0.5752
_exptl_absorpt_correction_T_min 0.5752
_exptl_absorpt_correction_type multi-scan
_exptl_absorpt_process_details sadabs
_exptl_crystal_colour Purple
_exptl_crystal_density_diffrn 2.196
_exptl_crystal_density_method 'not measured'
_exptl_crystal_description sheet
_exptl_crystal_F_000 1566
_exptl_crystal_size_max 0.20
_exptl_crystal_size_mid 0.20
_exptl_crystal_size_min 0.20
_refine_diff_density_max 1.027
_refine_diff_density_min -1.559
_refine_diff_density_rms 0.133
_refine_ls_extinction_method none
_refine_ls_goodness_of_fit_ref 1.040
_refine_ls_hydrogen_treatment constr
_refine_ls_matrix_type full
_refine_ls_number_parameters 385
_refine_ls_number_reflns 5486
_refine_ls_number_restraints 0
_refine_ls_restrained_S_all 1.040
_refine_ls_R_factor_all 0.0346
_refine_ls_R_factor_gt 0.0312
_refine_ls_shift/su_max 0.002
_refine_ls_shift/su_mean 0.000
_refine_ls_structure_factor_coef Fsqd
_refine_ls_weighting_details 'calc w=1/[\s^2^(Fo^2^)+(0.0301P)^2^+5.3743P] where P=(Fo^2^+2Fc^2^)/3'
_refine_ls_weighting_scheme calc
_refine_ls_wR_factor_gt 0.0738
_refine_ls_wR_factor_ref 0.0758
_reflns_number_gt 4998
_reflns_number_total 5486
_reflns_threshold_expression >2sigma(I)
_cod_data_source_file c2ce25859e.txt
_cod_data_source_block 1Pr
_cod_depositor_comments
;
The following automatic conversions were performed:

data item '_symmetry_cell_setting' value 'Monoclinic' was changed to
'monoclinic' in accordance with the
/home/saulius/struct/COD-crude-data/automatic-downloads/DataCite-retrospective/RSC/depositions/lib/dictionaries/cif_core.dic
dictionary named 'cif_core.dic' version 2.4.2 last updated on
2011-04-26.

Automatic conversion script
Id: cif_fix_values 6909 2019-04-08 15:41:33Z antanas 
;
_cod_original_cell_volume 2413.0(8)
_cod_original_sg_symbol_H-M P2(1)/c
_cod_database_code 7238499

loop_
_symmetry_equiv_pos_as_xyz
'x, y, z'
'-x, y+1/2, -z+1/2'
'-x, -y, -z'
'x, -y-1/2, z-1/2'

loop_
_atom_site_label
_atom_site_type_symbol
_atom_site_fract_x
_atom_site_fract_y
_atom_site_fract_z
_atom_site_U_iso_or_equiv
_atom_site_adp_type
_atom_site_occupancy
_atom_site_symmetry_multiplicity
_atom_site_calc_flag
_atom_site_refinement_flags
C1 C 0.2098(3) 0.5297(4) 0.95545(12) 0.0205(7) Uani 1 1 d .
C2 C 0.1051(3) 0.4323(4) 0.92292(11) 0.0189(6) Uani 1 1 d .
C3 C 0.5553(3) 0.6516(4) 0.86153(11) 0.0150(6) Uani 1 1 d .
C4 C 0.6732(3) 0.7550(4) 0.87945(10) 0.0143(6) Uani 1 1 d .
C5 C 0.7646(3) 0.6753(4) 0.91047(11) 0.0187(6) Uani 1 1 d .
H5 H 0.7564 0.5562 0.9183 0.022 Uiso 1 1 calc R
C6 C 0.8692(3) 0.7750(4) 0.92995(11) 0.0180(6) Uani 1 1 d .
C7 C 0.8820(3) 0.9492(4) 0.91660(12) 0.0210(7) Uani 1 1 d .
C8 C 0.7896(3) 1.0315(4) 0.88606(12) 0.0214(7) Uani 1 1 d .
H8 H 0.7983 1.1502 0.8780 0.026 Uiso 1 1 calc R
C9 C 0.6841(3) 0.9327(4) 0.86779(10) 0.0165(6) Uani 1 1 d .
C10 C 0.5841(3) 1.0137(4) 0.83363(11) 0.0185(6) Uani 1 1 d .
C11 C 1.0476(4) 0.8713(4) 0.96595(13) 0.0250(8) Uani 1 1 d .
H11 H 1.1274 0.8777 0.9856 0.030 Uiso 1 1 calc R
C12 C 0.2616(3) 0.5012(4) 0.76694(11) 0.0145(6) Uani 1 1 d .
C13 C 0.1567(3) 0.4396(4) 0.73044(10) 0.0143(6) Uani 1 1 d .
C14 C 0.0661(3) 0.5599(4) 0.71142(11) 0.0183(6) Uani 1 1 d .
H14 H 0.0771 0.6815 0.7169 0.022 Uiso 1 1 calc R
C15 C -0.0420(3) 0.4947(4) 0.68393(11) 0.0187(6) Uani 1 1 d .
C16 C -0.0612(3) 0.3155(4) 0.67533(11) 0.0173(6) Uani 1 1 d .
C17 C 0.0331(3) 0.1961(4) 0.69267(11) 0.0175(6) Uani 1 1 d .
H17 H 0.0230 0.0751 0.6861 0.021 Uiso 1 1 calc R
C18 C 0.1423(3) 0.2581(4) 0.71984(10) 0.0148(6) Uani 1 1 d .
C19 C 0.2473(3) 0.1311(4) 0.73495(11) 0.0146(6) Uani 1 1 d .
C20 C -0.2293(4) 0.4483(5) 0.64162(13) 0.0281(8) Uani 1 1 d .
H20 H -0.3112 0.4714 0.6243 0.034 Uiso 1 1 calc R
Co1 Co 0.0000 0.5000 1.0000 0.01669(13) Uani 1 2 d S
Co2 Co 0.28646(4) 0.55419(6) 0.869953(14) 0.01627(10) Uani 1 1 d .
N1 N 0.9739(3) 0.7317(4) 0.96170(10) 0.0204(6) Uani 1 1 d .
N2 N 0.9993(3) 1.0031(4) 0.93995(11) 0.0267(7) Uani 1 1 d .
H2 H 1.0356 1.1059 0.9380 0.032 Uiso 1 1 calc R
N3 N -0.1810(3) 0.2897(4) 0.64863(10) 0.0207(6) Uani 1 1 d .
N4 N -0.1507(3) 0.5741(4) 0.66149(11) 0.0286(7) Uani 1 1 d .
H4 H -0.1662 0.6871 0.6603 0.034 Uiso 1 1 calc R
O1 O 0.0104(2) 0.3702(3) 0.93901(9) 0.0238(5) Uani 1 1 d .
O2 O 0.1966(2) 0.5356(4) 0.99585(8) 0.0249(5) Uani 1 1 d .
O3 O 0.1225(2) 0.4197(3) 0.88358(8) 0.0233(5) Uani 1 1 d .
O4 O 0.3004(2) 0.5948(4) 0.93892(9) 0.0280(6) Uani 1 1 d .
O5 O 0.4551(2) 0.6865(3) 0.87744(8) 0.0196(5) Uani 1 1 d .
O6 O 0.5663(2) 0.5290(3) 0.83492(8) 0.0207(5) Uani 1 1 d .
O7 O 0.5085(2) 0.9143(3) 0.80919(8) 0.0216(5) Uani 1 1 d .
O8 O 0.5824(3) 1.1780(3) 0.83088(8) 0.0245(5) Uani 1 1 d .
O9 O 0.2470(2) 0.4604(3) 0.80515(8) 0.0240(5) Uani 1 1 d .
O10 O 0.3568(2) 0.5893(3) 0.75702(8) 0.0188(5) Uani 1 1 d .
O11 O 0.3617(2) 0.1856(3) 0.74943(8) 0.0166(4) Uani 1 1 d .
O12 O 0.2256(2) -0.0306(3) 0.73103(9) 0.0228(5) Uani 1 1 d .
O13 O 0.3922(3) 0.3102(3) 0.88548(9) 0.0297(6) Uani 1 1 d .
H13A H 0.4445 0.2841 0.8678 0.045 Uiso 1 1 d R
H13B H 0.4299 0.3096 0.9122 0.045 Uiso 1 1 d R
O14 O 0.4901(5) 0.8991(7) 0.95529(16) 0.0924(17) Uani 1 1 d .
H14A H 0.4760 0.8363 0.9319 0.139 Uiso 1 1 d R
H14B H 0.5148 0.8309 0.9770 0.139 Uiso 1 1 d R
O15 O 0.5734(6) 0.2700(11) 0.96516(19) 0.139(3) Uani 1 1 d .
H15B H 0.6525 0.2739 0.9615 0.208 Uiso 1 1 d R
H15A H 0.5555 0.3563 0.9809 0.208 Uiso 1 1 d R
O16 O 0.2730(5) 0.1346(7) 0.9704(2) 0.111(2) Uani 1 1 d .
H16B H 0.3347 0.0749 0.9848 0.167 Uiso 1 1 d R
H16A H 0.2899 0.2402 0.9648 0.167 Uiso 1 1 d R
Pr1 Pr 0.552072(15) 0.37153(2) 0.768208(5) 0.01199(6) Uani 1 1 d .

loop_
_atom_site_aniso_label
_atom_site_aniso_U_11
_atom_site_aniso_U_22
_atom_site_aniso_U_33
_atom_site_aniso_U_23
_atom_site_aniso_U_13
_atom_site_aniso_U_12
C1 0.0187(15) 0.0211(16) 0.0220(17) 0.0005(13) 0.0041(13) -0.0013(13)
C2 0.0211(15) 0.0163(15) 0.0201(16) 0.0001(12) 0.0058(13) 0.0001(12)
C3 0.0184(15) 0.0112(13) 0.0149(15) 0.0015(11) 0.0009(12) 0.0005(11)
C4 0.0148(13) 0.0129(13) 0.0155(14) -0.0017(11) 0.0032(12) -0.0014(11)
C5 0.0195(15) 0.0123(14) 0.0241(17) 0.0041(12) 0.0024(13) -0.0010(12)
C6 0.0190(15) 0.0150(15) 0.0197(16) 0.0034(12) 0.0024(13) 0.0004(12)
C7 0.0213(16) 0.0157(15) 0.0250(18) 0.0012(13) 0.0002(14) -0.0054(13)
C8 0.0274(17) 0.0124(14) 0.0234(17) 0.0036(12) 0.0005(14) -0.0028(13)
C9 0.0214(15) 0.0136(14) 0.0144(15) 0.0000(11) 0.0023(13) 0.0002(12)
C10 0.0264(16) 0.0135(14) 0.0165(16) 0.0004(12) 0.0056(13) 0.0030(13)
C11 0.0214(17) 0.0242(17) 0.0265(19) 0.0011(14) -0.0053(15) -0.0054(14)
C12 0.0145(14) 0.0105(13) 0.0188(16) -0.0023(11) 0.0036(12) 0.0039(11)
C13 0.0143(14) 0.0136(14) 0.0155(15) -0.0023(11) 0.0039(12) -0.0012(11)
C14 0.0202(15) 0.0117(14) 0.0226(17) -0.0004(12) 0.0020(13) 0.0013(12)
C15 0.0182(15) 0.0139(14) 0.0226(17) 0.0022(12) -0.0006(13) 0.0019(12)
C16 0.0154(14) 0.0166(15) 0.0194(16) -0.0002(12) 0.0008(12) 0.0009(12)
C17 0.0145(14) 0.0131(14) 0.0248(17) -0.0013(12) 0.0025(13) 0.0009(12)
C18 0.0128(13) 0.0142(14) 0.0173(15) 0.0002(11) 0.0017(12) 0.0000(11)
C19 0.0125(13) 0.0140(14) 0.0175(16) -0.0005(11) 0.0025(12) 0.0009(11)
C20 0.0212(17) 0.0235(17) 0.035(2) 0.0041(15) -0.0102(15) 0.0035(14)
Co1 0.0157(3) 0.0190(3) 0.0158(3) 0.0033(2) 0.0036(2) -0.0009(2)
Co2 0.0167(2) 0.0169(2) 0.0155(2) -0.00064(16) 0.00313(17) -0.00317(16)
N1 0.0175(13) 0.0194(14) 0.0229(15) 0.0029(11) -0.0018(11) -0.0024(11)
N2 0.0263(15) 0.0192(14) 0.0313(17) 0.0029(12) -0.0058(13) -0.0112(12)
N3 0.0165(13) 0.0185(14) 0.0247(15) 0.0021(11) -0.0039(11) 0.0018(11)
N4 0.0253(15) 0.0159(14) 0.0395(19) 0.0021(13) -0.0108(14) 0.0044(12)
O1 0.0252(12) 0.0219(12) 0.0257(13) -0.0010(9) 0.0084(11) -0.0073(10)
O2 0.0184(11) 0.0395(15) 0.0168(12) 0.0027(10) 0.0031(10) -0.0009(10)
O3 0.0254(12) 0.0245(12) 0.0210(13) -0.0031(10) 0.0073(10) -0.0067(10)
O4 0.0237(13) 0.0395(15) 0.0222(13) -0.0028(11) 0.0079(11) -0.0107(11)
O5 0.0170(11) 0.0197(11) 0.0226(12) -0.0028(9) 0.0042(9) -0.0029(9)
O6 0.0267(12) 0.0159(11) 0.0183(12) -0.0054(9) -0.0002(10) 0.0014(9)
O7 0.0293(13) 0.0170(11) 0.0161(12) 0.0002(9) -0.0034(10) -0.0010(10)
O8 0.0414(14) 0.0113(10) 0.0184(12) 0.0021(9) -0.0031(11) 0.0033(10)
O9 0.0300(13) 0.0284(13) 0.0140(12) -0.0037(9) 0.0040(10) -0.0060(11)
O10 0.0148(10) 0.0157(11) 0.0253(13) 0.0015(9) 0.0017(9) -0.0033(9)
O11 0.0106(10) 0.0136(10) 0.0243(12) -0.0006(9) -0.0010(9) 0.0004(8)
O12 0.0137(10) 0.0113(10) 0.0422(15) -0.0022(10) 0.0008(10) 0.0005(8)
O13 0.0384(15) 0.0253(13) 0.0275(14) 0.0037(11) 0.0118(12) 0.0047(11)
O14 0.114(4) 0.101(4) 0.068(3) -0.041(3) 0.032(3) -0.032(3)
O15 0.124(5) 0.204(7) 0.076(4) 0.009(4) -0.025(3) -0.076(5)
O16 0.090(4) 0.089(4) 0.147(6) -0.002(4) -0.005(4) -0.009(3)
Pr1 0.01238(9) 0.00847(9) 0.01436(10) -0.00002(5) -0.00025(7) -0.00053(5)

loop_
_atom_type_symbol
_atom_type_description
_atom_type_scat_dispersion_real
_atom_type_scat_dispersion_imag
_atom_type_scat_source
C C 0.0033 0.0016 'International Tables Vol C Tables 4.2.6.8 and 6.1.1.4'
H H 0.0000 0.0000 'International Tables Vol C Tables 4.2.6.8 and 6.1.1.4'
N N 0.0061 0.0033 'International Tables Vol C Tables 4.2.6.8 and 6.1.1.4'
O O 0.0106 0.0060 'International Tables Vol C Tables 4.2.6.8 and 6.1.1.4'
Co Co 0.3494 0.9721 'International Tables Vol C Tables 4.2.6.8 and 6.1.1.4'
Pr Pr -0.2180 2.8214 'International Tables Vol C Tables 4.2.6.8 and 6.1.1.4'

loop_
_geom_angle_atom_site_label_1
_geom_angle_atom_site_label_2
_geom_angle_atom_site_label_3
_geom_angle
_geom_angle_site_symmetry_1
_geom_angle_site_symmetry_3
O4 C1 O2 126.0(3) . .
O4 C1 C2 116.2(3) . .
O2 C1 C2 117.8(3) . .
O3 C2 O1 125.9(3) . .
O3 C2 C1 117.2(3) . .
O1 C2 C1 116.9(3) . .
O5 C3 O6 125.1(3) . .
O5 C3 C4 116.1(3) . .
O6 C3 C4 118.5(3) . .
C5 C4 C9 121.6(3) . .
C5 C4 C3 117.4(3) . .
C9 C4 C3 120.8(3) . .
C4 C5 C6 117.7(3) . .
C4 C5 H5 121.1 . .
C6 C5 H5 121.1 . .
N1 C6 C5 130.7(3) . .
N1 C6 C7 109.1(3) . .
C5 C6 C7 120.1(3) . .
N2 C7 C8 132.9(3) . .
N2 C7 C6 104.6(3) . .
C8 C7 C6 122.5(3) . .
C9 C8 C7 116.9(3) . .
C9 C8 H8 121.5 . .
C7 C8 H8 121.5 . .
C8 C9 C4 121.0(3) . .
C8 C9 C10 118.9(3) . .
C4 C9 C10 120.0(3) . .
O7 C10 O8 124.4(3) . .
O7 C10 C9 118.0(3) . .
O8 C10 C9 117.6(3) . .
N1 C11 N2 113.3(3) . .
N1 C11 H11 123.3 . .
N2 C11 H11 123.3 . .
O9 C12 O10 124.9(3) . .
O9 C12 C13 115.5(3) . .
O10 C12 C13 119.7(3) . .
C14 C13 C18 120.8(3) . .
C14 C13 C12 118.2(3) . .
C18 C13 C12 120.6(3) . .
C13 C14 C15 117.0(3) . .
C13 C14 H14 121.5 . .
C15 C14 H14 121.5 . .
N4 C15 C14 132.3(3) . .
N4 C15 C16 104.8(3) . .
C14 C15 C16 122.8(3) . .
C17 C16 N3 130.4(3) . .
C17 C16 C15 120.0(3) . .
N3 C16 C15 109.6(3) . .
C18 C17 C16 118.2(3) . .
C18 C17 H17 120.9 . .
C16 C17 H17 120.9 . .
C17 C18 C13 121.0(3) . .
C17 C18 C19 117.5(3) . .
C13 C18 C19 121.3(3) . .
O12 C19 O11 119.9(3) . .
O12 C19 C18 120.0(3) . .
O11 C19 C18 120.0(3) . .
O12 C19 Pr1 56.36(15) . 2_646
O11 C19 Pr1 65.88(16) . 2_646
C18 C19 Pr1 160.3(2) . 2_646
N3 C20 N4 113.2(3) . .
N3 C20 H20 123.4 . .
N4 C20 H20 123.4 . .
O2 Co1 O2 180.000(2) 3_567 .
O2 Co1 N1 95.69(10) 3_567 1_455
O2 Co1 N1 84.31(10) . 1_455
O2 Co1 N1 84.31(10) 3_567 3_667
O2 Co1 N1 95.69(10) . 3_667
N1 Co1 N1 180.000(1) 1_455 3_667
O2 Co1 O1 79.77(10) 3_567 3_567
O2 Co1 O1 100.23(10) . 3_567
N1 Co1 O1 94.00(11) 1_455 3_567
N1 Co1 O1 86.00(11) 3_667 3_567
O2 Co1 O1 100.23(10) 3_567 .
O2 Co1 O1 79.77(10) . .
N1 Co1 O1 86.00(11) 1_455 .
N1 Co1 O1 94.00(11) 3_667 .
O1 Co1 O1 180.000(1) 3_567 .
O5 Co2 O9 108.69(10) . .
O5 Co2 O3 162.33(10) . .
O9 Co2 O3 88.37(10) . .
O5 Co2 O4 83.74(10) . .
O9 Co2 O4 165.92(10) . .
O3 Co2 O4 78.80(10) . .
O5 Co2 N3 90.75(10) . 2_556
O9 Co2 N3 91.31(11) . 2_556
O3 Co2 N3 93.51(11) . 2_556
O4 Co2 N3 95.22(11) . 2_556
O5 Co2 O13 89.98(10) . .
O9 Co2 O13 85.89(10) . .
O3 Co2 O13 86.60(10) . .
O4 Co2 O13 87.55(11) . .
N3 Co2 O13 177.20(11) 2_556 .
C11 N1 C6 105.2(3) . .
C11 N1 Co1 127.2(2) . 1_655
C6 N1 Co1 127.3(2) . 1_655
C11 N2 C7 107.6(3) . .
C11 N2 H2 126.2 . .
C7 N2 H2 126.2 . .
C20 N3 C16 104.5(3) . .
C20 N3 Co2 124.2(2) . 2_546
C16 N3 Co2 130.6(2) . 2_546
C20 N4 C15 107.9(3) . .
C20 N4 H4 126.1 . .
C15 N4 H4 126.1 . .
C2 O1 Co1 108.3(2) . .
C1 O2 Co1 108.3(2) . .
C2 O3 Co2 113.6(2) . .
C1 O4 Co2 114.0(2) . .
C3 O5 Co2 128.4(2) . .
C3 O6 Pr1 160.4(2) . .
C10 O7 Pr1 136.1(2) . 2_656
C10 O8 Pr1 131.9(2) . 1_565
C12 O9 Co2 140.3(2) . .
C12 O10 Pr1 150.15(19) . 2_656
C12 O10 Pr1 104.83(18) . .
Pr1 O10 Pr1 105.01(8) 2_656 .
C19 O11 Pr1 162.9(2) . .
C19 O11 Pr1 87.99(17) . 2_646
Pr1 O11 Pr1 106.51(7) . 2_646
C19 O12 Pr1 98.21(18) . 2_646
Co2 O13 H13A 114.8 . .
Co2 O13 H13B 110.9 . .
H13A O13 H13B 111.0 . .
H14A O14 H14B 107.1 . .
H15B O15 H15A 110.4 . .
H16B O16 H16A 116.5 . .
O6 Pr1 O7 139.64(8) . 2_646
O6 Pr1 O8 69.27(8) . 1_545
O7 Pr1 O8 149.31(8) 2_646 1_545
O6 Pr1 O12 84.48(9) . 2_656
O7 Pr1 O12 94.19(9) 2_646 2_656
O8 Pr1 O12 100.11(9) 1_545 2_656
O6 Pr1 O11 116.11(8) . .
O7 Pr1 O11 76.48(8) 2_646 .
O8 Pr1 O11 80.05(9) 1_545 .
O12 Pr1 O11 157.29(8) 2_656 .
O6 Pr1 O10 136.57(8) . 2_646
O7 Pr1 O10 82.56(8) 2_646 2_646
O8 Pr1 O10 72.84(8) 1_545 2_646
O12 Pr1 O10 81.97(8) 2_656 2_646
O11 Pr1 O10 76.36(7) . 2_646
O6 Pr1 O10 74.17(8) . .
O7 Pr1 O10 72.58(8) 2_646 .
O8 Pr1 O10 119.98(8) 1_545 .
O12 Pr1 O10 121.98(7) 2_656 .
O11 Pr1 O10 75.44(7) . .
O10 Pr1 O10 145.93(4) 2_646 .
O6 Pr1 O11 74.48(8) . 2_656
O7 Pr1 O11 73.71(8) 2_646 2_656
O8 Pr1 O11 135.61(8) 1_545 2_656
O12 Pr1 O11 50.92(7) 2_656 2_656
O11 Pr1 O11 140.53(5) . 2_656
O10 Pr1 O11 123.78(7) 2_646 2_656
O10 Pr1 O11 71.36(7) . 2_656
O6 Pr1 C19 74.31(9) . 2_656
O7 Pr1 C19 87.39(9) 2_646 2_656
O8 Pr1 C19 116.31(9) 1_545 2_656
O12 Pr1 C19 25.44(8) 2_656 2_656
O11 Pr1 C19 163.49(8) . 2_656
O10 Pr1 C19 105.35(8) 2_646 2_656
O10 Pr1 C19 96.57(8) . 2_656
O11 Pr1 C19 26.13(8) 2_656 2_656
O6 Pr1 Pr1 133.96(6) . 2_646
O7 Pr1 Pr1 80.84(6) 2_646 2_646
O8 Pr1 Pr1 68.48(6) 1_545 2_646
O12 Pr1 Pr1 120.22(6) 2_656 2_646
O11 Pr1 Pr1 38.50(5) . 2_646
O10 Pr1 Pr1 38.25(5) 2_646 2_646
O10 Pr1 Pr1 113.05(5) . 2_646
O11 Pr1 Pr1 151.54(5) 2_656 2_646
C19 Pr1 Pr1 142.71(6) 2_656 2_646
O6 Pr1 Pr1 74.42(6) . 2_656
O7 Pr1 Pr1 65.26(6) 2_646 2_656
O8 Pr1 Pr1 142.31(6) 1_545 2_656
O12 Pr1 Pr1 85.90(5) 2_656 2_656
O11 Pr1 Pr1 108.01(5) . 2_656
O10 Pr1 Pr1 144.60(6) 2_646 2_656
O10 Pr1 Pr1 36.73(5) . 2_656
O11 Pr1 Pr1 34.99(5) 2_656 2_656
C19 Pr1 Pr1 60.91(6) 2_656 2_656
Pr1 Pr1 Pr1 139.088(17) 2_646 2_656

loop_
_geom_bond_atom_site_label_1
_geom_bond_atom_site_label_2
_geom_bond_distance
_geom_bond_site_symmetry_2
C1 O4 1.246(4) .
C1 O2 1.260(4) .
C1 C2 1.549(5) .
C2 O3 1.244(4) .
C2 O1 1.266(4) .
C3 O5 1.253(4) .
C3 O6 1.257(4) .
C3 C4 1.496(4) .
C4 C5 1.377(5) .
C4 C9 1.415(4) .
C5 C6 1.390(5) .
C5 H5 0.9500 .
C6 N1 1.383(4) .
C6 C7 1.407(4) .
C7 N2 1.382(4) .
C7 C8 1.384(5) .
C8 C9 1.382(5) .
C8 H8 0.9500 .
C9 C10 1.490(5) .
C10 O7 1.255(4) .
C10 O8 1.261(4) .
C11 N1 1.313(4) .
C11 N2 1.333(5) .
C11 H11 0.9500 .
C12 O9 1.237(4) .
C12 O10 1.280(4) .
C12 C13 1.510(4) .
C13 C14 1.383(4) .
C13 C18 1.429(4) .
C14 C15 1.391(5) .
C14 H14 0.9500 .
C15 N4 1.375(4) .
C15 C16 1.405(4) .
C16 C17 1.388(4) .
C16 N3 1.398(4) .
C17 C18 1.387(4) .
C17 H17 0.9500 .
C18 C19 1.486(4) .
C19 O12 1.261(4) .
C19 O11 1.280(4) .
C19 Pr1 2.905(3) 2_646
C20 N3 1.320(5) .
C20 N4 1.347(5) .
C20 H20 0.9500 .
Co1 O2 2.101(2) 3_567
Co1 O2 2.101(2) .
Co1 N1 2.117(3) 1_455
Co1 N1 2.117(3) 3_667
Co1 O1 2.124(3) 3_567
Co1 O1 2.124(3) .
Co2 O5 2.018(2) .
Co2 O9 2.080(2) .
Co2 O3 2.100(2) .
Co2 O4 2.106(3) .
Co2 N3 2.144(3) 2_556
Co2 O13 2.186(3) .
N1 Co1 2.117(3) 1_655
N2 H2 0.8800 .
N3 Co2 2.144(3) 2_546
N4 H4 0.8800 .
O6 Pr1 2.347(2) .
O7 Pr1 2.366(2) 2_656
O8 Pr1 2.398(2) 1_565
O10 Pr1 2.530(2) 2_656
O10 Pr1 2.619(2) .
O11 Pr1 2.444(2) .
O11 Pr1 2.653(2) 2_646
O12 Pr1 2.444(2) 2_646
O13 H13A 0.8496 .
O13 H13B 0.8464 .
O14 H14A 0.8542 .
O14 H14B 0.8501 .
O15 H15B 0.8544 .
O15 H15A 0.8542 .
O16 H16B 0.8537 .
O16 H16A 0.8506 .
Pr1 O7 2.366(2) 2_646
Pr1 O8 2.398(2) 1_545
Pr1 O12 2.444(2) 2_656
Pr1 O10 2.530(2) 2_646
Pr1 O11 2.653(2) 2_656
Pr1 C19 2.905(3) 2_656
Pr1 Pr1 4.0864(7) 2_646
Pr1 Pr1 4.0864(7) 2_656

loop_
_geom_hbond_atom_site_label_D
_geom_hbond_atom_site_label_H
_geom_hbond_atom_site_label_A
_geom_hbond_distance_DH
_geom_hbond_distance_HA
_geom_hbond_distance_DA
_geom_hbond_angle_DHA
_geom_hbond_site_symmetry_A
O16 H16B O14 0.85 2.39 2.995(8) 127.9 1_545
O16 H16B O14 0.85 2.38 3.095(8) 141.0 3_667
O15 H15B O2 0.85 2.38 2.922(6) 121.7 3_667
O14 H14B O16 0.85 2.54 3.095(8) 123.7 3_667
O14 H14B O15 0.85 2.25 2.915(8) 135.0 3_667
O14 H14A O4 0.85 2.64 3.052(5) 110.9 .
O14 H14A O5 0.85 2.00 2.852(5) 176.4 .
O13 H13B O15 0.85 2.05 2.852(6) 158.7 .
O13 H13A O6 0.85 2.56 3.064(4) 119.0 .
O13 H13A O8 0.85 2.13 2.967(4) 169.7 1_545
N4 H4 O9 0.88 2.55 3.335(4) 149.6 2_556
N4 H4 O3 0.88 2.32 3.017(4) 136.7 2_556
N2 H2 O16 0.88 2.54 3.043(6) 117.3 1_665
N2 H2 O1 0.88 2.04 2.814(4) 145.8 1_665

loop_
_geom_torsion_atom_site_label_1
_geom_torsion_atom_site_label_2
_geom_torsion_atom_site_label_3
_geom_torsion_atom_site_label_4
_geom_torsion
_geom_torsion_site_symmetry_1
_geom_torsion_site_symmetry_4
O4 C1 C2 O3 3.3(5) . .
O2 C1 C2 O3 -176.5(3) . .
O4 C1 C2 O1 -177.8(3) . .
O2 C1 C2 O1 2.4(5) . .
O5 C3 C4 C5 101.7(3) . .
O6 C3 C4 C5 -72.7(4) . .
O5 C3 C4 C9 -72.8(4) . .
O6 C3 C4 C9 112.8(3) . .
C9 C4 C5 C6 -0.5(5) . .
C3 C4 C5 C6 -174.9(3) . .
C4 C5 C6 N1 179.7(3) . .
C4 C5 C6 C7 -2.5(5) . .
N1 C6 C7 N2 2.5(4) . .
C5 C6 C7 N2 -175.7(3) . .
N1 C6 C7 C8 -177.9(3) . .
C5 C6 C7 C8 3.8(5) . .
N2 C7 C8 C9 177.5(4) . .
C6 C7 C8 C9 -1.9(5) . .
C7 C8 C9 C4 -1.1(5) . .
C7 C8 C9 C10 -178.0(3) . .
C5 C4 C9 C8 2.3(5) . .
C3 C4 C9 C8 176.5(3) . .
C5 C4 C9 C10 179.2(3) . .
C3 C4 C9 C10 -6.6(4) . .
C8 C9 C10 O7 161.7(3) . .
C4 C9 C10 O7 -15.3(5) . .
C8 C9 C10 O8 -17.4(5) . .
C4 C9 C10 O8 165.7(3) . .
O9 C12 C13 C14 103.2(3) . .
O10 C12 C13 C14 -76.9(4) . .
O9 C12 C13 C18 -69.2(4) . .
O10 C12 C13 C18 110.8(3) . .
C18 C13 C14 C15 3.7(5) . .
C12 C13 C14 C15 -168.6(3) . .
C13 C14 C15 N4 177.2(4) . .
C13 C14 C15 C16 0.2(5) . .
N4 C15 C16 C17 178.8(3) . .
C14 C15 C16 C17 -3.5(5) . .
N4 C15 C16 N3 -0.9(4) . .
C14 C15 C16 N3 176.8(3) . .
N3 C16 C17 C18 -177.7(3) . .
C15 C16 C17 C18 2.7(5) . .
C16 C17 C18 C13 1.1(5) . .
C16 C17 C18 C19 -174.8(3) . .
C14 C13 C18 C17 -4.5(5) . .
C12 C13 C18 C17 167.6(3) . .
C14 C13 C18 C19 171.4(3) . .
C12 C13 C18 C19 -16.5(4) . .
C17 C18 C19 O12 -14.7(5) . .
C13 C18 C19 O12 169.4(3) . .
C17 C18 C19 O11 161.1(3) . .
C13 C18 C19 O11 -14.9(5) . .
C17 C18 C19 Pr1 58.6(7) . 2_646
C13 C18 C19 Pr1 -117.3(6) . 2_646
N2 C11 N1 C6 0.6(4) . .
N2 C11 N1 Co1 -173.6(3) . 1_655
C5 C6 N1 C11 176.1(4) . .
C7 C6 N1 C11 -2.0(4) . .
C5 C6 N1 Co1 -9.7(5) . 1_655
C7 C6 N1 Co1 172.3(2) . 1_655
N1 C11 N2 C7 1.0(5) . .
C8 C7 N2 C11 178.4(4) . .
C6 C7 N2 C11 -2.1(4) . .
N4 C20 N3 C16 0.1(4) . .
N4 C20 N3 Co2 171.5(3) . 2_546
C17 C16 N3 C20 -179.1(4) . .
C15 C16 N3 C20 0.5(4) . .
C17 C16 N3 Co2 10.2(5) . 2_546
C15 C16 N3 Co2 -170.2(2) . 2_546
N3 C20 N4 C15 -0.6(5) . .
C14 C15 N4 C20 -176.5(4) . .
C16 C15 N4 C20 0.9(4) . .
O3 C2 O1 Co1 -161.7(3) . .
C1 C2 O1 Co1 19.6(3) . .
O2 Co1 O1 C2 155.7(2) 3_567 .
O2 Co1 O1 C2 -24.3(2) . .
N1 Co1 O1 C2 60.6(2) 1_455 .
N1 Co1 O1 C2 -119.4(2) 3_667 .
O4 C1 O2 Co1 157.1(3) . .
C2 C1 O2 Co1 -23.1(4) . .
N1 Co1 O2 C1 -61.4(2) 1_455 .
N1 Co1 O2 C1 118.6(2) 3_667 .
O1 Co1 O2 C1 -154.5(2) 3_567 .
O1 Co1 O2 C1 25.5(2) . .
O1 C2 O3 Co2 176.6(3) . .
C1 C2 O3 Co2 -4.7(4) . .
O5 Co2 O3 C2 12.6(5) . .
O9 Co2 O3 C2 177.7(2) . .
O4 Co2 O3 C2 3.6(2) . .
N3 Co2 O3 C2 -91.0(2) 2_556 .
O13 Co2 O3 C2 91.8(2) . .
O2 C1 O4 Co2 179.7(3) . .
C2 C1 O4 Co2 0.0(4) . .
O5 Co2 O4 C1 -179.0(3) . .
O9 Co2 O4 C1 -26.4(6) . .
O3 Co2 O4 C1 -1.7(2) . .
N3 Co2 O4 C1 90.8(3) 2_556 .
O13 Co2 O4 C1 -88.7(3) . .
O6 C3 O5 Co2 4.7(5) . .
C4 C3 O5 Co2 -169.3(2) . .
O9 Co2 O5 C3 -37.8(3) . .
O3 Co2 O5 C3 126.5(3) . .
O4 Co2 O5 C3 135.4(3) . .
N3 Co2 O5 C3 -129.5(3) 2_556 .
O13 Co2 O5 C3 47.8(3) . .
O5 C3 O6 Pr1 81.5(7) . .
C4 C3 O6 Pr1 -104.7(6) . .
O8 C10 O7 Pr1 54.3(5) . 2_656
C9 C10 O7 Pr1 -124.7(3) . 2_656
O7 C10 O8 Pr1 -40.5(5) . 1_565
C9 C10 O8 Pr1 138.5(3) . 1_565
O10 C12 O9 Co2 32.1(5) . .
C13 C12 O9 Co2 -147.9(3) . .
O5 Co2 O9 C12 -33.8(4) . .
O3 Co2 O9 C12 150.9(4) . .
O4 Co2 O9 C12 175.1(4) . .
N3 Co2 O9 C12 57.4(4) 2_556 .
O13 Co2 O9 C12 -122.4(4) . .
O9 C12 O10 Pr1 -106.2(4) . 2_656
C13 C12 O10 Pr1 73.8(5) . 2_656
O9 C12 O10 Pr1 73.9(3) . .
C13 C12 O10 Pr1 -106.1(2) . .
O12 C19 O11 Pr1 165.5(5) . .
C18 C19 O11 Pr1 -10.3(9) . .
Pr1 C19 O11 Pr1 148.6(7) 2_646 .
O12 C19 O11 Pr1 16.9(3) . 2_646
C18 C19 O11 Pr1 -158.9(3) . 2_646
O11 C19 O12 Pr1 -18.6(3) . 2_646
C18 C19 O12 Pr1 157.2(3) . 2_646
C3 O6 Pr1 O7 6.7(7) . 2_646
C3 O6 Pr1 O8 -160.3(7) . 1_545
C3 O6 Pr1 O12 96.7(7) . 2_656
C3 O6 Pr1 O11 -93.4(7) . .
C3 O6 Pr1 O10 168.8(6) . 2_646
C3 O6 Pr1 O10 -28.8(7) . .
C3 O6 Pr1 O11 45.8(7) . 2_656
C3 O6 Pr1 C19 72.9(7) . 2_656
C3 O6 Pr1 Pr1 -135.8(6) . 2_646
C3 O6 Pr1 Pr1 9.4(6) . 2_656
C19 O11 Pr1 O6 84.2(7) . .
Pr1 O11 Pr1 O6 -128.73(9) 2_646 .
C19 O11 Pr1 O7 -54.8(7) . 2_646
Pr1 O11 Pr1 O7 92.26(9) 2_646 2_646
C19 O11 Pr1 O8 145.1(7) . 1_545
Pr1 O11 Pr1 O8 -67.82(9) 2_646 1_545
C19 O11 Pr1 O12 -122.5(7) . 2_656
Pr1 O11 Pr1 O12 24.6(2) 2_646 2_656
C19 O11 Pr1 O10 -140.3(7) . 2_646
Pr1 O11 Pr1 O10 6.77(8) 2_646 2_646
C19 O11 Pr1 O10 20.4(7) . .
Pr1 O11 Pr1 O10 167.44(10) 2_646 .
C19 O11 Pr1 O11 -13.1(7) . 2_656
Pr1 O11 Pr1 O11 134.02(10) 2_646 2_656
C19 O11 Pr1 C19 -42.3(9) . 2_656
Pr1 O11 Pr1 C19 104.8(3) 2_646 2_656
C19 O11 Pr1 Pr1 -147.1(8) . 2_646
C19 O11 Pr1 Pr1 3.1(7) . 2_656
Pr1 O11 Pr1 Pr1 150.20(5) 2_646 2_656
C12 O10 Pr1 O6 -95.0(2) . .
Pr1 O10 Pr1 O6 85.01(10) 2_656 .
C12 O10 Pr1 O7 108.2(2) . 2_646
Pr1 O10 Pr1 O7 -71.77(9) 2_656 2_646
C12 O10 Pr1 O8 -41.1(2) . 1_545
Pr1 O10 Pr1 O8 138.97(9) 2_656 1_545
C12 O10 Pr1 O12 -167.89(19) . 2_656
Pr1 O10 Pr1 O12 12.16(13) 2_656 2_656
C12 O10 Pr1 O11 28.07(19) . .
Pr1 O10 Pr1 O11 -151.88(10) 2_656 .
C12 O10 Pr1 O10 63.11(19) . 2_646
Pr1 O10 Pr1 O10 -116.84(13) 2_656 2_646
C12 O10 Pr1 O11 -173.6(2) . 2_656
Pr1 O10 Pr1 O11 6.43(7) 2_656 2_656
C12 O10 Pr1 C19 -166.6(2) . 2_656
Pr1 O10 Pr1 C19 13.41(10) 2_656 2_656
C12 O10 Pr1 Pr1 36.5(2) . 2_646
Pr1 O10 Pr1 Pr1 -143.42(5) 2_656 2_646
C12 O10 Pr1 Pr1 180.0(2) . 2_656
